data_1551441
loop_
_publ_author_name
'Ren-Wu Huang'
'Yong-Sheng Wei'
'Xi-Yan Dong'
'Xiao-Hui Wu'
'Chen-Xia Du'
'Shuang-Quan Zang'
'Thomas C. W. Mak'

_publ_section_title
;
 Hypersensitive dual-function luminescence switching of a
 silver-chalcogenolate cluster-based metal-organic framework
;
_journal_name_full 'Nature Chemistry'
_journal_page_first 689
_journal_page_last 697
_journal_paper_doi 10.1038/nchem.2718
_journal_volume 9
_journal_year 2017
_chemical_absolute_configuration ad
_chemical_formula_moiety 'C80 H104 Ag12 F12 N8 O8 S8, 2(C8 H10)'
_chemical_formula_sum 'C96 H124 Ag12 F12 N8 O8 S8'
_chemical_formula_weight 3296.94
_space_group_crystal_system tetragonal
_space_group_IT_number 121
_space_group_name_Hall 'I -4 2'
_space_group_name_H-M_alt 'I -4 2 m'
_atom_sites_solution_hydrogens mixed
_atom_sites_solution_primary direct
_cell_angle_alpha 90
_cell_angle_beta 90
_cell_angle_gamma 90
_cell_formula_units_Z 2
_cell_length_a 17.2529(3)
_cell_length_b 17.2529(3)
_cell_length_c 20.6795(7)
_cell_measurement_reflns_used 9101
_cell_measurement_temperature 100.00(10)
_cell_measurement_theta_max 30.0580
_cell_measurement_theta_min 2.8030
_cell_volume 6155.5(3)
_computing_cell_refinement 'CrysAlisPro 1.171.39.7b (Rigaku OD, 2015)'
_computing_data_collection 'CrysAlisPro 1.171.39.7b (Rigaku OD, 2015)'
_computing_data_reduction 'CrysAlisPro 1.171.39.7b (Rigaku OD, 2015)'
_computing_molecular_graphics 'Olex2 (Dolomanov et al., 2009)'
_computing_publication_material 'Olex2 (Dolomanov et al., 2009)'
_computing_structure_refinement 'ShelXL (Sheldrick, 2015)'
_computing_structure_solution 'ShelXS (Sheldrick, 2008)'
_diffrn_ambient_environment N~2~
_diffrn_ambient_temperature 100.00(10)
_diffrn_detector 'CCD plate'
_diffrn_measured_fraction_theta_full 0.998
_diffrn_measured_fraction_theta_max 0.999
_diffrn_measurement_details
;
List of Runs (angles in degrees, time in seconds):

  # Type    Start    End  Width  t~exp~   \w     \q     \k     \f   Frames
--------------------------------------------------------------------------
  1  \w    -27.00  16.00   0.25    2.00    --   -0.10 -38.00-120.00  172
  2  \w     17.00  88.00   0.25    2.00    --   -0.10  57.00 120.00  284
  3  \w    -13.00  13.00   0.25    2.00    --   -0.10  57.00 120.00  104
  4  \w    -84.00 -40.00   0.25    2.00    --   -0.10 -38.00-120.00  176
;
_diffrn_measurement_device 'four-circle diffractometer'
_diffrn_measurement_device_type 'XtaLAB Pro: Kappa single'
_diffrn_measurement_method '\w scans'
_diffrn_orient_matrix_type 'CrysAlisPro convention (1999,Acta A55,543-557)'
_diffrn_orient_matrix_UB_11 -0.0321717000
_diffrn_orient_matrix_UB_12 -0.0013551000
_diffrn_orient_matrix_UB_13 -0.0212957000
_diffrn_orient_matrix_UB_21 0.0245746000
_diffrn_orient_matrix_UB_22 0.0097309000
_diffrn_orient_matrix_UB_23 -0.0262810000
_diffrn_orient_matrix_UB_31 0.0071248000
_diffrn_orient_matrix_UB_32 -0.0399372000
_diffrn_orient_matrix_UB_33 -0.0056365000
_diffrn_radiation_monochromator graphite
_diffrn_radiation_probe x-ray
_diffrn_radiation_type MoK\a
_diffrn_radiation_wavelength 0.71073
_diffrn_reflns_av_R_equivalents 0.0297
_diffrn_reflns_av_unetI/netI 0.0185
_diffrn_reflns_Laue_measured_fraction_full 0.998
_diffrn_reflns_Laue_measured_fraction_max 0.999
_diffrn_reflns_limit_h_max 20
_diffrn_reflns_limit_h_min -20
_diffrn_reflns_limit_k_max 20
_diffrn_reflns_limit_k_min -19
_diffrn_reflns_limit_l_max 24
_diffrn_reflns_limit_l_min -22
_diffrn_reflns_number 18392
_diffrn_reflns_point_group_measured_fraction_full 0.998
_diffrn_reflns_point_group_measured_fraction_max 0.999
_diffrn_reflns_theta_full 25.242
_diffrn_reflns_theta_max 25.235
_diffrn_reflns_theta_min 2.361
_diffrn_source MM007HF-DW
_diffrn_source_type 'Microfocus Rotating Anode X-ray Source'
_exptl_absorpt_coefficient_mu 2.066
_exptl_absorpt_correction_T_max 1.00000
_exptl_absorpt_correction_T_min 0.20006
_exptl_absorpt_correction_type multi-scan
_exptl_absorpt_process_details
;
CrysAlisPro 1.171.39.7b (Rigaku Oxford Diffraction, 2015)
Empirical absorption correction using spherical harmonics,
 implemented in SCALE3 ABSPACK scaling algorithm.
;
_exptl_crystal_colour colourless
_exptl_crystal_colour_primary colourless
_exptl_crystal_density_diffrn 1.779
_exptl_crystal_description block
_exptl_crystal_F_000 3240
_exptl_crystal_size_max 0.134
_exptl_crystal_size_mid 0.101
_exptl_crystal_size_min 0.069
_refine_diff_density_max 1.783
_refine_diff_density_min -0.683
_refine_diff_density_rms 0.157
_refine_ls_abs_structure_details
;
 Flack x determined using 1285 quotients [(I+)-(I-)]/[(I+)+(I-)]
 (Parsons and Flack (2004), Acta Cryst. A60, s61).
;
_refine_ls_abs_structure_Flack 0.029(16)
_refine_ls_extinction_coef .
_refine_ls_extinction_method none
_refine_ls_goodness_of_fit_ref 1.149
_refine_ls_hydrogen_treatment constr
_refine_ls_matrix_type full
_refine_ls_number_parameters 196
_refine_ls_number_reflns 2936
_refine_ls_number_restraints 61
_refine_ls_restrained_S_all 3.138
_refine_ls_R_factor_all 0.0446
_refine_ls_R_factor_gt 0.0442
_refine_ls_shift/su_max 0.001
_refine_ls_shift/su_mean 0.000
_refine_ls_structure_factor_coef Fsqd
_refine_ls_weighting_details
;
 w=1/[\s^2^(Fo^2^)+(0.0520P)^2^+91.7693P]
 where P=(Fo^2^+2Fc^2^)/3
;
_refine_ls_weighting_scheme calc
_refine_ls_wR_factor_gt 0.1201
_refine_ls_wR_factor_ref 0.1204
_reflns_Friedel_coverage 0.816
_reflns_Friedel_fraction_full 0.999
_reflns_Friedel_fraction_max 1.000
_reflns_number_gt 2901
_reflns_number_total 2936
_reflns_threshold_expression 'I > 2\s(I)'
_cod_data_source_file nchem.2718-s24.cif
_cod_data_source_block ag12bpy_m-xylene
_cod_database_code 1551441
_chemical_oxdiff_formula 'C80 H104 O8 N8 S8 Ag12'
_chemical_oxdiff_usercomment st
_shelx_space_group_comment
;
The symmetry employed for this shelxl refinement is uniquely defined
by the following loop, which should always be used as a source of
symmetry information in preference to the above space-group names.
They are only intended as comments.
;
_shelx_estimated_absorpt_t_max 0.871
_shelx_estimated_absorpt_t_min 0.769
_reflns_odcompleteness_completeness 99.83
_reflns_odcompleteness_iscentric 1
_reflns_odcompleteness_theta 26.32
_olex2_refinement_description
;
1. Fixed Uiso
 At 1.2 times of:
  All C(H) groups
 At 1.5 times of:
  All C(H,H,H) groups
2. Restrained distances
 C18-C19 = C16-C15 = C16-C19
 1.39 with sigma of 0.01
 C22-C19 = C15-C21
 1.5 with sigma of 0.02
 F2-C9 = C9-F1
 1.34 with sigma of 0.01
 C4-C6 \\sim C4-C7 \\sim C4-C5
 with sigma of 0.01
 C16-C21 \\sim C21-C20 \\sim C18-C22 \\sim C22-C20
 with sigma of 0.01
 F1-C9 \\sim F2-C9
 with sigma of 0.01
3. Restrained planarity
 C20, C15, C19, C21, C22
 with sigma of 0.1
4. Uiso/Uaniso restraints and constraints
Uanis(F1) \\sim Ueq, Uanis(F2) \\sim Ueq, Uanis(O1) \\sim Ueq: with sigma of
0.01 and sigma for terminal atoms of 0.02
Uanis(C4) \\sim Ueq, Uanis(C6) \\sim Ueq, Uanis(C5) \\sim Ueq, Uanis(C7) \\sim
Ueq: with sigma of 0.005 and sigma for terminal atoms of 0.01
5. Others
 Fixed Sof: Ag3(0.25) H2a(0.5) H2b(0.5) H2c(0.5) C5(0.5) H5a(0.5) H5b(0.5)
 H5c(0.5) C6(0.5) H6a(0.5) H6b(0.5) H6c(0.5) H7b(0.5) H7c(0.5) C15(0.25)
 C16(0.25) H16(0.25) C17(0.25) H17(0.25) C18(0.25) H18(0.25) C19(0.25)
 C20(0.25) H20(0.25) C21(0.25) H21a(0.25) H21b(0.25) H21c(0.25) C22(0.25)
 H22a(0.25) H22b(0.25) H22c(0.25)
 Fixed Uiso: C21(0.15)
6.a Riding coordinates:
 C21(H21a,H21b,H21c), C22(H22a,H22b,H22c)
6.b Aromatic/amide H refined with riding coordinates:
 C10(H10), C11(H11), C13(H13), C14(H14), C16(H16), C17(H17), C18(H18), C20(H20)
6.c Fitted hexagon refined as free rotating group:
 C15(C16,C17,C18,C19,C20)
6.d Idealised Me refined as rotating group:
 C2(H2a,H2b,H2c), C3(H3a,H3b,H3c), C5(H5a,H5b,H5c), C6(H6a,H6b,H6c), C7(H7a,
 H7b,H7c)
Comments: The trifluoroacetate, the t-butyl mercaptan anions and the 
m-xylene molecules were found to be disordered. For the anions, 
only half of each was shown in the asymmetric unit, where the 
disordered atoms were not split but treated with strict 
geometrical and thermal vibrational restraints. The guest m-xylene 
was highly disordered due to the high lattice symmetry, geometry 
and rotation. Therefore, only the main part was assigned, which 
can be clearly observed from the difference Fourier map. However, 
because of the serious disorder, the molecule was modelled with 
fixed occupancy of 0.25. "AFIX 66" and "FLAT 0.1" were used 
to constrain the benzene ring. The methyl groups were also 
introduced with geometry restraints. One of the methyl carbon 
groups was refined with a fixed isotropic displacement 
parameter at 0.15 because the free refinement would give a high 
value of approximately 0.4.
;

loop_
_space_group_symop_operation_xyz
'x, y, z'
'y, -x, -z'
'-x, -y, z'
'-y, x, -z'
'x, -y, -z'
'-x, y, -z'
'-y, -x, z'
'y, x, z'
'x+1/2, y+1/2, z+1/2'
'y+1/2, -x+1/2, -z+1/2'
'-x+1/2, -y+1/2, z+1/2'
'-y+1/2, x+1/2, -z+1/2'
'x+1/2, -y+1/2, -z+1/2'
'-x+1/2, y+1/2, -z+1/2'
'-y+1/2, -x+1/2, z+1/2'
'y+1/2, x+1/2, z+1/2'

loop_
_atom_site_label
_atom_site_type_symbol
_atom_site_fract_x
_atom_site_fract_y
_atom_site_fract_z
_atom_site_U_iso_or_equiv
_atom_site_adp_type
_atom_site_occupancy
_atom_site_site_symmetry_order
_atom_site_calc_flag
_atom_site_refinement_flags_posn
_atom_site_refinement_flags_adp
_atom_site_refinement_flags_occupancy
_atom_site_disorder_assembly
_atom_site_disorder_group
Ag1 Ag 0.5000 0.5000 0.79631(8) 0.0221(3) Uani 1 4 d S T P . .
Ag2 Ag 0.34015(4) 0.47093(5) 0.83461(5) 0.0313(3) Uani 1 1 d . . . . .
Ag3 Ag 0.41618(14) 0.5000 1.0000 0.0364(6) Uani 0.5 2 d S T P . .
S1 S 0.40025(14) 0.59975(14) 0.8006(2) 0.0268(8) Uani 1 2 d S T P . .
C1 C 0.3761(7) 0.6239(7) 0.7157(8) 0.037(4) Uani 1 2 d S T P . .
C2 C 0.4246(9) 0.5754(9) 0.6709(13) 0.056(5) Uani 1 2 d S T P . .
H2A H 0.4703 0.6050 0.6574 0.084 Uiso 0.5 1 calc GR . . A -1
H2B H 0.3939 0.5613 0.6328 0.084 Uiso 0.5 1 calc GR . . A -1
H2C H 0.4412 0.5282 0.6934 0.084 Uiso 0.5 1 calc GR . . A -1
C3 C 0.2883(10) 0.6067(12) 0.7070(8) 0.063(5) Uani 1 1 d . . . . .
H3A H 0.2581 0.6408 0.7353 0.095 Uiso 1 1 calc GR . . . .
H3B H 0.2779 0.5525 0.7183 0.095 Uiso 1 1 calc GR . . . .
H3C H 0.2735 0.6159 0.6619 0.095 Uiso 1 1 calc GR . . . .
S2 S 0.39825(19) 0.39825(19) 0.9282(2) 0.0379(10) Uani 1 2 d S T P B .
C4 C 0.3297(8) 0.3297(8) 0.9690(8) 0.044(4) Uani 1 2 d DS TU P . .
C5 C 0.2964(19) 0.3692(19) 1.0255(13) 0.056(8) Uani 0.5 1 d D U . B -1
H5A H 0.2825 0.4224 1.0137 0.085 Uiso 0.5 1 calc GR . . B -1
H5B H 0.3345 0.3701 1.0606 0.085 Uiso 0.5 1 calc GR . . B -1
H5C H 0.2499 0.3414 1.0398 0.085 Uiso 0.5 1 calc GR . . B -1
C6 C 0.3786(19) 0.2631(16) 0.9897(17) 0.059(8) Uani 0.5 1 d D U . B -1
H6A H 0.4224 0.2822 1.0153 0.089 Uiso 0.5 1 calc GR . . B -1
H6B H 0.3982 0.2359 0.9514 0.089 Uiso 0.5 1 calc GR . . B -1
H6C H 0.3476 0.2274 1.0158 0.089 Uiso 0.5 1 calc GR . . B -1
C7 C 0.2872(9) 0.2872(9) 0.9181(11) 0.068(6) Uani 1 2 d DS TU P B .
H7A H 0.2513 0.2503 0.9382 0.102 Uiso 0.5 1 calc GRS T P C -1
H7B H 0.3241 0.2591 0.8908 0.102 Uiso 0.5 1 calc GR . . C -1
H7C H 0.2579 0.3240 0.8915 0.102 Uiso 0.5 1 calc GR . . C -1
O1 O 0.3069(7) 0.3978(8) 0.7365(6) 0.071(4) Uani 1 1 d . U . . .
C8 C 0.3423(7) 0.3423(7) 0.7158(8) 0.028(3) Uani 1 2 d S T P . .
C9 C 0.3056(8) 0.3056(8) 0.6572(9) 0.056(6) Uani 1 2 d DS T P . .
F1 F 0.2522(7) 0.2522(7) 0.6717(11) 0.130(8) Uani 1 2 d DS TU P . .
F2 F 0.2616(10) 0.3506(8) 0.6210(7) 0.124(6) Uani 1 1 d D U . . .
N1 N 0.2054(5) 0.4850(5) 0.8321(6) 0.035(2) Uani 1 1 d . . . . .
C10 C 0.1597(7) 0.4239(7) 0.8163(6) 0.033(3) Uani 1 1 d . . . . .
H10 H 0.1838 0.3760 0.8059 0.040 Uiso 1 1 calc R . . . .
C11 C 0.0812(7) 0.4280(7) 0.8147(6) 0.033(3) Uani 1 1 d . . . . .
H11 H 0.0517 0.3842 0.8016 0.040 Uiso 1 1 calc R . . . .
C12 C 0.0434(5) 0.4974(7) 0.8324(6) 0.028(2) Uani 1 1 d . . . . .
C13 C 0.0907(7) 0.5610(7) 0.8481(6) 0.034(3) Uani 1 1 d . . . . .
H13 H 0.0686 0.6100 0.8578 0.040 Uiso 1 1 calc R . . . .
C14 C 0.1693(7) 0.5507(7) 0.8490(6) 0.033(3) Uani 1 1 d . . . . .
H14 H 0.2004 0.5932 0.8625 0.039 Uiso 1 1 calc R . . . .
C15 C 0.0477(15) 0.428(2) 0.995(3) 0.10(3) Uiso 0.25 1 d D . . D -1
C16 C -0.0220(18) 0.4672(18) 1.002(3) 0.044(12) Uiso 0.25 1 d DG . . D -1
H16 H -0.0226 0.5222 1.0013 0.053 Uiso 0.25 1 calc R . . D -1
C17 C -0.0908(15) 0.426(2) 1.009(2) 0.050(14) Uiso 0.25 1 d G . . D -1
H17 H -0.1384 0.4533 1.0140 0.060 Uiso 0.25 1 calc R . . D -1
C18 C -0.0899(19) 0.346(2) 1.010(3) 0.09(3) Uiso 0.25 1 d DG . . D -1
H18 H -0.1369 0.3177 1.0151 0.112 Uiso 0.25 1 calc R . . D -1
C19 C -0.020(2) 0.3061(18) 1.003(4) 0.09(2) Uiso 0.25 1 d DG . . D -1
C20 C 0.0485(19) 0.347(2) 0.995(4) 0.10(3) Uiso 0.25 1 d DG . . D -1
H20 H 0.0961 0.3199 0.9907 0.124 Uiso 0.25 1 calc R . . D -1
C21 C 0.122(2) 0.471(3) 0.989(5) 0.150 Uiso 0.25 1 d D . . D -1
H21A H 0.1245 0.5051 1.0263 0.225 Uiso 0.25 1 d R . . D -1
H21B H 0.1695 0.4433 0.9853 0.225 Uiso 0.25 1 d R . . D -1
H21C H 0.1134 0.5020 0.9512 0.225 Uiso 0.25 1 d R . . D -1
C22 C -0.019(4) 0.220(2) 1.003(6) 0.12(4) Uiso 0.25 1 d D . . D -1
H22A H -0.0665 0.1926 1.0133 0.177 Uiso 0.25 1 d R . . D -1
H22B H -0.0023 0.2056 0.9608 0.177 Uiso 0.25 1 d R . . D -1
H22C H 0.0200 0.2059 1.0341 0.177 Uiso 0.25 1 d R . . D -1

loop_
_atom_site_aniso_label
_atom_site_aniso_U_11
_atom_site_aniso_U_22
_atom_site_aniso_U_33
_atom_site_aniso_U_23
_atom_site_aniso_U_13
_atom_site_aniso_U_12
Ag1 0.0128(4) 0.0128(4) 0.0407(8) 0.000 0.000 0.0018(6)
Ag2 0.0138(4) 0.0284(4) 0.0516(5) -0.0065(4) -0.0003(4) -0.0025(3)
Ag3 0.0211(10) 0.0418(14) 0.0464(14) -0.0213(13) 0.000 0.000
S1 0.0199(11) 0.0199(11) 0.041(2) 0.0033(11) -0.0033(11) 0.0103(14)
C1 0.039(6) 0.039(6) 0.032(8) 0.007(5) -0.007(5) 0.016(8)
C2 0.050(7) 0.050(7) 0.069(14) -0.002(9) 0.002(9) 0.005(9)
C3 0.051(10) 0.091(13) 0.047(8) 0.013(9) -0.018(7) 0.018(9)
S2 0.0439(16) 0.0439(16) 0.0260(19) -0.0080(12) -0.0080(12) -0.011(2)
C4 0.048(5) 0.048(5) 0.036(6) 0.003(4) 0.003(4) -0.014(6)
C5 0.060(13) 0.071(13) 0.037(11) -0.008(10) 0.011(10) -0.018(11)
C6 0.069(13) 0.061(13) 0.048(12) -0.012(11) 0.007(11) 0.002(11)
C7 0.070(8) 0.070(8) 0.063(11) -0.002(6) -0.002(6) -0.036(9)
O1 0.059(7) 0.086(8) 0.067(7) -0.036(6) -0.017(6) 0.009(6)
C8 0.022(5) 0.022(5) 0.039(8) -0.006(5) -0.006(5) -0.001(7)
C9 0.047(7) 0.047(7) 0.073(15) -0.018(9) -0.018(9) 0.009(10)
F1 0.127(9) 0.127(9) 0.135(15) -0.042(9) -0.042(9) -0.043(12)
F2 0.169(13) 0.108(10) 0.095(9) -0.013(8) -0.087(9) 0.033(9)
N1 0.023(4) 0.028(5) 0.055(6) 0.006(5) -0.009(5) -0.003(4)
C10 0.025(6) 0.023(6) 0.053(8) -0.002(5) 0.002(5) -0.003(5)
C11 0.022(5) 0.022(6) 0.055(8) -0.002(5) -0.005(5) -0.005(4)
C12 0.018(5) 0.028(5) 0.039(5) 0.005(6) -0.004(5) 0.000(4)
C13 0.026(6) 0.025(6) 0.050(8) -0.006(5) -0.006(5) -0.004(4)
C14 0.024(6) 0.029(6) 0.045(7) -0.010(5) -0.003(5) -0.002(4)

loop_
_atom_type_symbol
_atom_type_description
_atom_type_scat_dispersion_real
_atom_type_scat_dispersion_imag
_atom_type_scat_source
C C 0.0033 0.0016 'International Tables Vol C Tables 4.2.6.8 and 6.1.1.4'
H H 0.0000 0.0000 'International Tables Vol C Tables 4.2.6.8 and 6.1.1.4'
Ag Ag -0.8971 1.1015 'International Tables Vol C Tables 4.2.6.8 and 6.1.1.4'
F F 0.0171 0.0103 'International Tables Vol C Tables 4.2.6.8 and 6.1.1.4'
N N 0.0061 0.0033 'International Tables Vol C Tables 4.2.6.8 and 6.1.1.4'
O O 0.0106 0.0060 'International Tables Vol C Tables 4.2.6.8 and 6.1.1.4'
S S 0.1246 0.1234 'International Tables Vol C Tables 4.2.6.8 and 6.1.1.4'

loop_
_geom_angle_atom_site_label_1
_geom_angle_atom_site_label_2
_geom_angle_atom_site_label_3
_geom_angle
_geom_angle_site_symmetry_1
_geom_angle_site_symmetry_3
Ag2 Ag1 Ag2 148.45(7) . 3_665
Ag2 Ag1 Ag2 66.43(4) . 8
Ag2 Ag1 Ag2 104.60(4) 3_665 8
Ag2 Ag1 Ag2 66.43(4) 3_665 7_665
Ag2 Ag1 Ag2 104.60(4) . 7_665
Ag2 Ag1 Ag2 148.45(7) 7_665 8
S1 Ag1 Ag2 56.12(4) 3_665 3_665
S1 Ag1 Ag2 56.12(4) . 7_665
S1 Ag1 Ag2 122.51(4) . 3_665
S1 Ag1 Ag2 122.51(4) 3_665 .
S1 Ag1 Ag2 122.51(4) 3_665 7_665
S1 Ag1 Ag2 56.12(4) 3_665 8
S1 Ag1 Ag2 56.12(4) . .
S1 Ag1 Ag2 122.51(4) . 8
S1 Ag1 S1 175.8(2) 3_665 .
Ag1 Ag2 Ag2 56.786(17) . 8
S1 Ag2 Ag1 52.43(8) . .
S1 Ag2 Ag2 109.18(8) . 8
S2 Ag2 Ag1 85.28(10) . .
S2 Ag2 Ag2 50.62(6) . 8
S2 Ag2 S1 118.97(13) . .
O1 Ag2 Ag1 94.8(3) . .
O1 Ag2 Ag2 78.6(3) . 8
O1 Ag2 S1 108.3(4) . .
O1 Ag2 S2 118.2(3) . .
N1 Ag2 Ag1 156.6(3) . .
N1 Ag2 Ag2 141.0(2) . 8
N1 Ag2 S1 107.9(2) . .
N1 Ag2 S2 117.7(3) . .
N1 Ag2 O1 78.7(4) . .
Ag3 Ag3 Ag3 90.001(1) 2_567 4_657
Ag3 Ag3 Ag3 45.0 4_657 3_665
Ag3 Ag3 Ag3 45.0 2_567 3_665
Ag3 Ag3 S2 129.00(12) 2_567 .
Ag3 Ag3 S2 63.85(7) 2_567 2_567
Ag3 Ag3 S2 129.01(12) 4_657 2_567
Ag3 Ag3 S2 63.84(7) 4_657 .
S2 Ag3 Ag3 97.66(9) . 3_665
S2 Ag3 Ag3 97.66(9) 2_567 3_665
S2 Ag3 S2 164.67(19) . 2_567
Ag1 S1 Ag2 71.44(8) . .
Ag1 S1 Ag2 71.44(8) . 7_665
Ag2 S1 Ag2 129.23(15) 7_665 .
C1 S1 Ag1 106.4(6) . .
C1 S1 Ag2 111.44(17) . 7_665
C1 S1 Ag2 111.45(17) . .
C2 C1 S1 109.5(14) . .
C2 C1 C3 111.4(12) . 7_665
C2 C1 C3 111.4(12) . .
C3 C1 S1 106.6(10) 7_665 .
C3 C1 S1 106.6(10) . .
C3 C1 C3 111.0(18) . 7_665
C1 C2 H2A 109.5 . .
C1 C2 H2B 109.5 . .
C1 C2 H2C 109.5 . .
H2A C2 H2B 109.5 . .
H2A C2 H2C 109.5 . .
H2B C2 H2C 109.5 . .
C1 C3 H3A 109.5 . .
C1 C3 H3B 109.5 . .
C1 C3 H3C 109.5 . .
H3A C3 H3B 109.5 . .
H3A C3 H3C 109.5 . .
H3B C3 H3C 109.5 . .
Ag2 S2 Ag2 78.77(13) . 8
Ag3 S2 Ag2 99.69(10) . .
Ag3 S2 Ag2 136.7(2) . 8
Ag3 S2 Ag2 136.7(2) 4_657 .
Ag3 S2 Ag2 99.69(10) 4_657 8
Ag3 S2 Ag3 52.31(13) 4_657 .
C4 S2 Ag2 114.2(4) . 8
C4 S2 Ag2 114.2(4) . .
C4 S2 Ag3 105.9(5) . .
C4 S2 Ag3 105.9(5) . 4_657
C5 C4 S2 108.2(16) . .
C5 C4 C6 111(2) . .
C5 C4 C7 127.1(18) . .
C6 C4 S2 104.9(16) . .
C7 C4 S2 107.8(13) . .
C7 C4 C6 95.9(16) . .
C4 C5 H5A 109.5 . .
C4 C5 H5B 109.5 . .
C4 C5 H5C 109.5 . .
H5A C5 H5B 109.5 . .
H5A C5 H5C 109.5 . .
H5B C5 H5C 109.5 . .
C4 C6 H6A 109.5 . .
C4 C6 H6B 109.5 . .
C4 C6 H6C 109.5 . .
H6A C6 H6B 109.5 . .
H6A C6 H6C 109.5 . .
H6B C6 H6C 109.5 . .
C4 C7 H7A 109.5 . .
C4 C7 H7B 109.5 . .
C4 C7 H7C 109.5 . .
H7A C7 H7B 109.5 . .
H7A C7 H7C 109.5 . .
H7B C7 H7C 109.5 . .
C8 O1 Ag2 125.4(10) . .
O1 C8 O1 132.1(17) 8 .
O1 C8 C9 113.8(9) . .
O1 C8 C9 113.8(9) 8 .
F1 C9 C8 113.6(16) . .
F2 C9 C8 116.8(11) . .
F2 C9 C8 116.8(11) 8 .
F2 C9 F1 97.9(14) 8 .
F2 C9 F1 97.9(14) . .
F2 C9 F2 111(2) 8 .
C10 N1 Ag2 120.2(8) . .
C14 N1 Ag2 123.0(7) . .
C14 N1 C10 116.7(10) . .
N1 C10 H10 118.4 . .
N1 C10 C11 123.1(11) . .
C11 C10 H10 118.4 . .
C10 C11 H11 120.1 . .
C10 C11 C12 119.9(11) . .
C12 C11 H11 120.1 . .
C11 C12 C12 120.7(12) . 3_565
C13 C12 C11 117.0(9) . .
C13 C12 C12 122.3(12) . 3_565
C12 C13 H13 120.7 . .
C14 C13 C12 118.6(11) . .
C14 C13 H13 120.7 . .
N1 C14 C13 124.5(11) . .
N1 C14 H14 117.7 . .
C13 C14 H14 117.7 . .
C16 C15 C20 120.0 . .
C16 C15 C21 119.9(6) . .
C20 C15 C21 120.0(6) . .
C15 C16 H16 120.0 . .
C15 C16 C17 120.0 . .
C17 C16 H16 120.0 . .
C16 C17 H17 120.0 . .
C16 C17 C18 120.0 . .
C18 C17 H17 120.0 . .
C17 C18 H18 120.0 . .
C17 C18 C19 120.0 . .
C19 C18 H18 120.0 . .
C18 C19 C22 120.1(6) . .
C20 C19 C18 120.0 . .
C20 C19 C22 119.9(6) . .
C15 C20 H20 120.0 . .
C19 C20 C15 120.0 . .
C19 C20 H20 120.0 . .
C15 C21 H21A 106.8 . .
C15 C21 H21B 119.0 . .
C15 C21 H21C 102.2 . .
H21A C21 H21B 109.5 . .
H21A C21 H21C 109.3 . .
H21B C21 H21C 109.5 . .
C19 C22 H22A 118.5 . .
C19 C22 H22B 104.7 . .
C19 C22 H22C 104.9 . .
H22A C22 H22B 109.4 . .
H22A C22 H22C 109.6 . .
H22B C22 H22C 109.3 . .

loop_
_geom_bond_atom_site_label_1
_geom_bond_atom_site_label_2
_geom_bond_distance
_geom_bond_site_symmetry_2
Ag1 Ag2 2.9129(9) .
Ag1 Ag2 2.9129(9) 8
Ag1 Ag2 2.9129(9) 7_665
Ag1 Ag2 2.9129(9) 3_665
Ag1 S1 2.436(3) .
Ag1 S1 2.435(3) 3_665
Ag2 Ag2 3.1912(16) 8
Ag2 S1 2.5511(18) .
Ag2 S2 2.515(3) .
Ag2 O1 2.458(11) .
Ag2 N1 2.337(9) .
Ag3 Ag3 2.045(3) 4_657
Ag3 Ag3 2.892(5) 3_665
Ag3 Ag3 2.045(3) 2_567
Ag3 S2 2.320(4) 2_567
Ag3 S2 2.320(4) .
S1 Ag2 2.5511(18) 7_665
S1 C1 1.852(17) .
C1 C2 1.50(3) .
C1 C3 1.554(19) .
C1 C3 1.554(19) 7_665
C2 H2A 0.9800 .
C2 H2B 0.9800 .
C2 H2C 0.9800 .
C3 H3A 0.9800 .
C3 H3B 0.9800 .
C3 H3C 0.9800 .
S2 Ag2 2.515(3) 8
S2 Ag3 2.320(4) 4_657
S2 C4 1.87(2) .
C4 C5 1.469(18) .
C4 C6 1.488(19) .
C4 C7 1.478(18) .
C5 H5A 0.9800 .
C5 H5B 0.9800 .
C5 H5C 0.9800 .
C6 H6A 0.9800 .
C6 H6B 0.9800 .
C6 H6C 0.9800 .
C7 H7A 0.9800 .
C7 H7B 0.9800 .
C7 H7C 0.9800 .
O1 C8 1.213(13) .
C8 O1 1.213(13) 8
C8 C9 1.51(2) .
C9 F1 1.336(10) .
C9 F2 1.319(9) .
C9 F2 1.319(9) 8
N1 C10 1.356(15) .
N1 C14 1.341(15) .
C10 H10 0.9500 .
C10 C11 1.358(17) .
C11 H11 0.9500 .
C11 C12 1.413(17) .
C12 C12 1.499(18) 3_565
C12 C13 1.405(16) .
C13 H13 0.9500 .
C13 C14 1.367(17) .
C14 H14 0.9500 .
C15 C16 1.3900 .
C15 C20 1.3900 .
C15 C21 1.49(2) .
C16 H16 0.9500 .
C16 C17 1.3900 .
C17 H17 0.9500 .
C17 C18 1.3900 .
C18 H18 0.9500 .
C18 C19 1.3900 .
C19 C20 1.3900 .
C19 C22 1.49(2) .
C20 H20 0.9500 .
C21 H21A 0.9591 .
C21 H21B 0.9607 .
C21 H21C 0.9591 .
C22 H22A 0.9613 .
C22 H22B 0.9586 .
C22 H22C 0.9596 .

loop_
_geom_torsion_atom_site_label_1
_geom_torsion_atom_site_label_2
_geom_torsion_atom_site_label_3
_geom_torsion_atom_site_label_4
_geom_torsion
_geom_torsion_site_symmetry_1
_geom_torsion_site_symmetry_2
_geom_torsion_site_symmetry_3
_geom_torsion_site_symmetry_4
Ag1 S1 C1 C2 0.000(6) . . . .
Ag1 S1 C1 C3 -120.6(11) . . . 7_665
Ag1 S1 C1 C3 120.6(11) . . . .
Ag2 S1 C1 C2 -76.1(3) . . . .
Ag2 S1 C1 C2 76.1(2) 7_665 . . .
Ag2 S1 C1 C3 -163.3(9) 7_665 . . .
Ag2 S1 C1 C3 163.3(9) . . . 7_665
Ag2 S1 C1 C3 -44.6(12) 7_665 . . 7_665
Ag2 S1 C1 C3 44.6(12) . . . .
Ag2 S2 C4 C5 175.5(16) 8 . . .
Ag2 S2 C4 C5 -96.4(17) . . . .
Ag2 S2 C4 C6 57.3(16) 8 . . .
Ag2 S2 C4 C6 145.5(15) . . . .
Ag2 S2 C4 C7 44.08(19) . . . .
Ag2 S2 C4 C7 -44.08(19) 8 . . .
Ag2 O1 C8 O1 3(3) . . . 8
Ag2 O1 C8 C9 176.0(11) . . . .
Ag2 N1 C10 C11 179.2(10) . . . .
Ag2 N1 C14 C13 180.0(10) . . . .
Ag3 S2 C4 C5 66.8(16) 4_657 . . .
Ag3 S2 C4 C5 12.3(16) . . . .
Ag3 S2 C4 C6 -105.9(16) . . . .
Ag3 S2 C4 C6 -51.3(16) 4_657 . . .
Ag3 S2 C4 C7 -152.72(10) 4_657 . . .
Ag3 S2 C4 C7 152.72(10) . . . .
O1 C8 C9 F1 87.1(14) 8 . . .
O1 C8 C9 F1 -87.1(14) . . . .
O1 C8 C9 F2 -160.2(17) 8 . . .
O1 C8 C9 F2 26(2) . . . .
O1 C8 C9 F2 -26(2) 8 . . 8
O1 C8 C9 F2 160.2(17) . . . 8
N1 C10 C11 C12 -3(2) . . . .
C10 N1 C14 C13 -3(2) . . . .
C10 C11 C12 C12 -178.6(9) . . . 3_565
C10 C11 C12 C13 3.2(19) . . . .
C11 C12 C13 C14 -3.9(19) . . . .
C12 C12 C13 C14 177.9(9) 3_565 . . .
C12 C13 C14 N1 4(2) . . . .
C14 N1 C10 C11 2.6(19) . . . .
C15 C16 C17 C18 0.0 . . . .
C16 C15 C20 C19 0.0 . . . .
C16 C17 C18 C19 0.0 . . . .
C17 C18 C19 C20 0.0 . . . .
C17 C18 C19 C22 -180(4) . . . .
C18 C19 C20 C15 0.0 . . . .
C20 C15 C16 C17 0.0 . . . .
C21 C15 C16 C17 -177(4) . . . .
C21 C15 C20 C19 177(4) . . . .
C22 C19 C20 C15 180(4) . . . .
